data_1543206
loop_
_publ_author_name
'Chu, Tianshu'
'Hu, Yunsong'
'Wu, Jinlun'
'Zeng, Chenghui'
'Yang, Yangyi'
'Ng, Seik Weng'

_publ_section_title
;
 A new luminescent lanthanide supramolecular network possessing free Lewis
 base sites for highly selective and sensitive Cu(2+) sensing.
;
_journal_issue 6
_journal_name_full
'Photochemical &amp; photobiological sciences : Official journal of the European Photochemistry Association and the European Society for Photobiology'
_journal_page_first 744
_journal_page_last 751
_journal_paper_doi 10.1039/c6pp00059b
_journal_volume 15
_journal_year 2016
_chemical_formula_moiety '[Tb2 (H2 O)11 (C7 H3 Cl2 O3)3], 3(C7 H3 Cl2 O3), 4(H2 O)'
_chemical_formula_sum 'C42 H48 Cl12 O33 Tb2'
_chemical_formula_weight 1824.04
_chemical_name_systematic
; 
 ? 
;
_space_group_IT_number 14
_symmetry_cell_setting monoclinic
_symmetry_space_group_name_Hall '-P 2ybc'
_symmetry_space_group_name_H-M 'P 1 21/c 1'
_atom_sites_solution_hydrogens geom
_atom_sites_solution_primary direct
_atom_sites_solution_secondary difmap
_audit_creation_method SHELXL-97
_audit_update_record
;
2014-09-04 deposited with the CCDC.
2016-04-26 downloaded from the CCDC.
;
_cell_angle_alpha 90.00
_cell_angle_beta 97.458(3)
_cell_angle_gamma 90.00
_cell_formula_units_Z 4
_cell_length_a 11.1659(3)
_cell_length_b 32.7362(7)
_cell_length_c 16.7650(5)
_cell_measurement_reflns_used 20414
_cell_measurement_temperature 100(2)
_cell_measurement_theta_max 27.5300
_cell_measurement_theta_min 3.1210
_cell_volume 6076.3(3)
_computing_cell_refinement 'CrysAlis PRO (Agilent, 2014)'
_computing_data_collection 'CrysAlis PRO (Agilent, 2014)'
_computing_data_reduction 'CrysAlis PRO (Agilent, 2014)'
_computing_molecular_graphics 'X-Seed (Barbour, 2001)'
_computing_publication_material 'publCIF (Westrip, 2010)'
_computing_structure_refinement 'SHELXL-97 (Sheldrick, 2008)'
_computing_structure_solution 'SHELXS-97 (Sheldrick, 2008)'
_diffrn_ambient_temperature 100(2)
_diffrn_detector_area_resol_mean 10.4041
_diffrn_measured_fraction_theta_full 0.998
_diffrn_measured_fraction_theta_max 0.998
_diffrn_measurement_device_type 'Agilent Technologies SuperNova Dual diffractometer with Atlas detector'
_diffrn_measurement_method '\w scan'
_diffrn_radiation_monochromator Mirror
_diffrn_radiation_source 'SuperNova (Mo) X-ray Source'
_diffrn_radiation_type MoK\a
_diffrn_radiation_wavelength 0.71073
_diffrn_reflns_av_R_equivalents 0.0749
_diffrn_reflns_av_sigmaI/netI 0.0626
_diffrn_reflns_limit_h_max 14
_diffrn_reflns_limit_h_min -14
_diffrn_reflns_limit_k_max 42
_diffrn_reflns_limit_k_min -42
_diffrn_reflns_limit_l_max 21
_diffrn_reflns_limit_l_min -21
_diffrn_reflns_number 80534
_diffrn_reflns_theta_full 27.59
_diffrn_reflns_theta_max 27.59
_diffrn_reflns_theta_min 2.75
_diffrn_standards_decay_% 0
_diffrn_standards_interval_count 0
_diffrn_standards_interval_time 0
_diffrn_standards_number 0
_exptl_absorpt_coefficient_mu 2.931
_exptl_absorpt_correction_T_max 0.670
_exptl_absorpt_correction_T_min 0.529
_exptl_absorpt_correction_type gaussian
_exptl_absorpt_process_details 'CrysAlis PRO (Agilent, 2014)'
_exptl_crystal_colour pink
_exptl_crystal_density_diffrn 1.994
_exptl_crystal_density_method 'not measured'
_exptl_crystal_description prism
_exptl_crystal_F_000 3592
_exptl_crystal_size_max 0.30
_exptl_crystal_size_mid 0.25
_exptl_crystal_size_min 0.20
_refine_diff_density_max 6.533
_refine_diff_density_min -2.962
_refine_diff_density_rms 0.264
_refine_ls_extinction_method none
_refine_ls_goodness_of_fit_ref 1.116
_refine_ls_hydrogen_treatment constr
_refine_ls_matrix_type full
_refine_ls_number_parameters 805
_refine_ls_number_reflns 14047
_refine_ls_number_restraints 0
_refine_ls_restrained_S_all 1.116
_refine_ls_R_factor_all 0.0889
_refine_ls_R_factor_gt 0.0719
_refine_ls_shift/su_max 0.001
_refine_ls_shift/su_mean 0.001
_refine_ls_structure_factor_coef Fsqd
_refine_ls_weighting_details 'calc w=1/[\s^2^(Fo^2^)+(0.0461P)^2^+145.6333P] where P=(Fo^2^+2Fc^2^)/3'
_refine_ls_weighting_scheme calc
_refine_ls_wR_factor_gt 0.1612
_refine_ls_wR_factor_ref 0.1716
_reflns_number_gt 11538
_reflns_number_total 14047
_reflns_threshold_expression I>2\s(I)
_cod_data_source_file c6pp00059b2.cif
_cod_data_source_block tb
_cod_depositor_comments 'Adding full bibliography for 1543204--1543206.cif.'
_cod_original_sg_symbol_H-M 'P 21/c'
_cod_database_code 1543206

loop_
_symmetry_equiv_pos_as_xyz
'x, y, z'
'-x, y+1/2, -z+1/2'
'-x, -y, -z'
'x, -y-1/2, z-1/2'

loop_
_atom_site_label
_atom_site_type_symbol
_atom_site_fract_x
_atom_site_fract_y
_atom_site_fract_z
_atom_site_U_iso_or_equiv
_atom_site_adp_type
_atom_site_occupancy
_atom_site_symmetry_multiplicity
_atom_site_calc_flag
_atom_site_refinement_flags
Tb1 Tb 0.86889(3) 0.788181(11) 0.52176(2) 0.00984(10) Uani 1 1 d .
Tb2 Tb 0.50805(4) 0.721947(11) 0.36074(2) 0.01015(10) Uani 1 1 d .
Cl1 Cl 0.2824(2) 0.92954(8) 0.33096(17) 0.0320(6) Uani 1 1 d .
Cl2 Cl 0.6972(2) 0.95710(7) 0.52634(15) 0.0272(5) Uani 1 1 d .
Cl3 Cl 0.9899(3) 0.57844(9) 0.66726(18) 0.0370(6) Uani 1 1 d .
Cl4 Cl 0.5736(3) 0.54523(9) 0.4819(2) 0.0490(8) Uani 1 1 d .
Cl5 Cl 1.3388(2) 0.93719(8) 0.84372(15) 0.0294(5) Uani 1 1 d .
Cl6 Cl 0.9153(2) 0.98930(7) 0.68538(16) 0.0285(5) Uani 1 1 d .
Cl9 Cl 0.4321(3) 0.53883(9) 0.6570(2) 0.0446(7) Uani 1 1 d .
Cl10 Cl 0.8509(2) 0.56175(8) 0.84772(15) 0.0304(5) Uani 1 1 d .
Cl11 Cl 1.1886(2) 0.89746(9) 1.00629(17) 0.0345(6) Uani 1 1 d .
Cl12 Cl 0.8240(3) 0.99637(9) 0.8905(2) 0.0464(8) Uani 1 1 d .
O1 O 0.7014(5) 0.80246(18) 0.4340(4) 0.0168(12) Uani 1 1 d .
O2 O 0.5340(6) 0.79162(18) 0.3502(4) 0.0159(12) Uani 1 1 d .
O3 O 0.3782(6) 0.8484(2) 0.3175(4) 0.0212(14) Uani 1 1 d .
H3 H 0.3959 0.8238 0.3276 0.032 Uiso 1 1 calc R
O4 O 0.6787(6) 0.6974(2) 0.4296(4) 0.0259(15) Uani 1 1 d .
O5 O 0.8234(6) 0.71858(19) 0.5248(4) 0.0211(14) Uani 1 1 d .
O6 O 0.9515(7) 0.6613(2) 0.6044(5) 0.0317(17) Uani 1 1 d .
H6 H 0.9266 0.6854 0.5974 0.048 Uiso 1 1 calc R
O7 O 0.9656(5) 0.83589(18) 0.6068(4) 0.0177(13) Uani 1 1 d .
O8 O 1.1432(6) 0.8136(2) 0.6681(4) 0.0238(14) Uani 1 1 d .
O9 O 1.2775(6) 0.8603(2) 0.7609(4) 0.0200(13) Uani 1 1 d .
H9 H 1.2465 0.8372 0.7508 0.030 Uiso 1 1 calc R
O10 O 0.4718(6) 0.80961(19) 0.5815(4) 0.0215(14) Uani 1 1 d .
O11 O 0.3072(6) 0.8100(2) 0.4903(4) 0.0227(14) Uani 1 1 d .
O12 O 0.1653(6) 0.8691(2) 0.4790(4) 0.0233(14) Uani 1 1 d .
H12O H 0.1911 0.8456 0.4707 0.035 Uiso 1 1 calc R
O13 O 0.5521(7) 0.6939(2) 0.6288(4) 0.0283(16) Uani 1 1 d .
O14 O 0.7305(6) 0.7030(2) 0.7045(4) 0.0245(15) Uani 1 1 d .
O15 O 0.8297(7) 0.6463(2) 0.7886(4) 0.0278(15) Uani 1 1 d .
H15 H 0.8300 0.6677 0.7609 0.042 Uiso 1 1 calc R
O16 O 0.7469(6) 0.8513(2) 0.7451(4) 0.0226(14) Uani 1 1 d .
O17 O 0.9115(7) 0.8149(2) 0.7833(4) 0.0240(14) Uani 1 1 d .
O18 O 1.0692(7) 0.8385(2) 0.8924(4) 0.0270(15) Uani 1 1 d .
H18 H 1.0302 0.8221 0.8603 0.041 Uiso 1 1 calc R
O1w O 0.9029(6) 0.7596(2) 0.3942(4) 0.0264(15) Uani 1 1 d .
H11 H 0.8941 0.7342 0.3885 0.040 Uiso 1 1 d R
H12 H 0.8567 0.7747 0.3636 0.040 Uiso 1 1 d R
O2w O 0.9256(6) 0.8437(2) 0.4477(4) 0.0225(14) Uani 1 1 d .
H21 H 0.9882 0.8573 0.4630 0.034 Uiso 1 1 d R
H22 H 0.8756 0.8594 0.4216 0.034 Uiso 1 1 d R
O3w O 0.7201(6) 0.8168(2) 0.5931(4) 0.0211(14) Uani 1 1 d .
H31 H 0.6837 0.8363 0.5683 0.032 Uiso 1 1 d R
H32 H 0.7071 0.8181 0.6413 0.032 Uiso 1 1 d R
O4w O 1.0679(6) 0.7685(2) 0.5370(4) 0.0215(14) Uani 1 1 d .
H41 H 1.1010 0.7710 0.4950 0.032 Uiso 1 1 d R
H42 H 1.0801 0.7452 0.5572 0.032 Uiso 1 1 d R
O5w O 0.8969(6) 0.75987(19) 0.6574(4) 0.0207(14) Uani 1 1 d .
H51 H 0.8612 0.7373 0.6502 0.031 Uiso 1 1 d R
H52 H 0.8498 0.7745 0.6804 0.031 Uiso 1 1 d R
O6w O 0.3235(6) 0.75651(19) 0.3661(4) 0.0209(14) Uani 1 1 d .
H61 H 0.3029 0.7752 0.3957 0.031 Uiso 1 1 d R
H62 H 0.2713 0.7380 0.3644 0.031 Uiso 1 1 d R
O7w O 0.3836(6) 0.6747(2) 0.4141(4) 0.0231(14) Uani 1 1 d .
H71 H 0.3410 0.6664 0.4486 0.035 Uiso 1 1 d R
H72 H 0.3900 0.6554 0.3819 0.035 Uiso 1 1 d R
O8w O 0.6627(6) 0.7294(2) 0.2782(4) 0.0247(15) Uani 1 1 d .
H81 H 0.6944 0.7472 0.2515 0.037 Uiso 1 1 d R
H82 H 0.7150 0.7114 0.2917 0.037 Uiso 1 1 d R
O9w O 0.5291(6) 0.65611(19) 0.3001(4) 0.0204(13) Uani 1 1 d .
H91 H 0.5969 0.6544 0.2837 0.031 Uiso 1 1 d R
H92 H 0.4738 0.6530 0.2616 0.031 Uiso 1 1 d R
O10w O 0.4023(6) 0.7248(2) 0.2294(4) 0.0215(14) Uani 1 1 d .
H101 H 0.4076 0.7116 0.1870 0.032 Uiso 1 1 d R
H102 H 0.3294 0.7310 0.2296 0.032 Uiso 1 1 d R
O11w O 0.5065(6) 0.74057(19) 0.4958(4) 0.0215(14) Uani 1 1 d .
H111 H 0.4973 0.7637 0.5159 0.032 Uiso 1 1 d R
H112 H 0.4860 0.7229 0.5279 0.032 Uiso 1 1 d R
O12w O 1.0905(8) 0.7600(3) 0.2948(5) 0.055(3) Uani 1 1 d .
H121 H 1.0364 0.7471 0.2655 0.083 Uiso 1 1 d R
H122 H 1.0568 0.7736 0.3280 0.083 Uiso 1 1 d R
O13w O 1.1453(8) 0.8355(3) 0.2365(6) 0.054(3) Uani 1 1 d .
H131 H 1.1934 0.8551 0.2476 0.080 Uiso 1 1 d R
H132 H 1.0785 0.8454 0.2169 0.080 Uiso 1 1 d R
O14w O 1.3157(7) 0.7967(2) 0.1595(5) 0.0337(17) Uani 1 1 d .
H141 H 1.3746 0.8128 0.1633 0.050 Uiso 1 1 d R
H142 H 1.3169 0.7829 0.1173 0.050 Uiso 1 1 d R
O15w O 1.2143(6) 0.7932(2) 0.0019(4) 0.0245(15) Uani 1 1 d .
H151 H 1.1889 0.7817 -0.0418 0.037 Uiso 1 1 d R
H152 H 1.1899 0.8175 -0.0011 0.037 Uiso 1 1 d R
C1 C 0.6061(7) 0.8149(3) 0.3960(5) 0.0130(16) Uani 1 1 d .
C2 C 0.5674(8) 0.8586(3) 0.4046(5) 0.0154(17) Uani 1 1 d .
C3 C 0.4549(8) 0.8728(3) 0.3649(5) 0.0133(16) Uani 1 1 d .
C4 C 0.4205(9) 0.9129(3) 0.3774(6) 0.0207(19) Uani 1 1 d .
C5 C 0.4945(9) 0.9388(3) 0.4267(5) 0.0199(19) Uani 1 1 d .
H5 H 0.4704 0.9662 0.4346 0.024 Uiso 1 1 calc R
C6 C 0.6038(8) 0.9245(3) 0.4644(6) 0.0195(18) Uani 1 1 d .
C7 C 0.6414(8) 0.8854(3) 0.4538(5) 0.0168(17) Uani 1 1 d .
H7 H 0.7175 0.8764 0.4798 0.020 Uiso 1 1 calc R
C8 C 0.7553(8) 0.6908(3) 0.4904(5) 0.0149(17) Uani 1 1 d .
C9 C 0.7693(9) 0.6482(3) 0.5195(6) 0.023(2) Uani 1 1 d .
C10 C 0.8647(10) 0.6355(3) 0.5757(6) 0.026(2) Uani 1 1 d .
C11 C 0.8696(10) 0.5944(3) 0.5990(6) 0.030(2) Uani 1 1 d .
C12 C 0.7820(10) 0.5678(3) 0.5715(6) 0.028(2) Uani 1 1 d .
H12A H 0.7866 0.5402 0.5892 0.034 Uiso 1 1 calc R
C13 C 0.6853(11) 0.5806(3) 0.5173(7) 0.034(2) Uani 1 1 d .
C14 C 0.6764(10) 0.6190(3) 0.4893(6) 0.026(2) Uani 1 1 d .
H14 H 0.6108 0.6269 0.4506 0.031 Uiso 1 1 calc R
C15 C 1.0637(8) 0.8413(3) 0.6519(5) 0.0178(18) Uani 1 1 d .
C16 C 1.0868(8) 0.8823(3) 0.6895(5) 0.0149(17) Uani 1 1 d .
C17 C 1.1927(8) 0.8896(3) 0.7424(5) 0.0172(17) Uani 1 1 d .
C18 C 1.2099(9) 0.9283(3) 0.7766(5) 0.0193(18) Uani 1 1 d .
C19 C 1.1260(9) 0.9588(3) 0.7605(6) 0.0216(19) Uani 1 1 d .
H19 H 1.1380 0.9847 0.7859 0.026 Uiso 1 1 calc R
C20 C 1.0225(9) 0.9512(3) 0.7060(6) 0.0198(19) Uani 1 1 d .
C21 C 1.0025(8) 0.9132(2) 0.6719(5) 0.0152(17) Uani 1 1 d .
H21A H 0.9309 0.9082 0.6361 0.018 Uiso 1 1 calc R
Cl7 Cl 0.0964(2) 0.95398(7) 0.50346(15) 0.0268(5) Uani 1 1 d .
Cl8 Cl 0.5249(2) 0.96211(7) 0.69204(15) 0.0280(5) Uani 1 1 d .
C22 C 0.3813(8) 0.8275(3) 0.5440(5) 0.0162(17) Uani 1 1 d .
C23 C 0.3569(8) 0.8712(3) 0.5627(5) 0.0153(17) Uani 1 1 d .
C24 C 0.2488(8) 0.8895(3) 0.5279(5) 0.0187(18) Uani 1 1 d .
C25 C 0.2289(9) 0.9306(3) 0.5451(6) 0.0202(19) Uani 1 1 d .
C26 C 0.3117(9) 0.9529(3) 0.5958(6) 0.0221(19) Uani 1 1 d .
H26 H 0.2966 0.9807 0.6077 0.027 Uiso 1 1 calc R
C27 C 0.4184(9) 0.9337(3) 0.6292(6) 0.022(2) Uani 1 1 d .
C28 C 0.4420(9) 0.8936(3) 0.6136(5) 0.0196(18) Uani 1 1 d .
H28 H 0.5151 0.8812 0.6370 0.024 Uiso 1 1 calc R
C29 C 0.6394(9) 0.6808(3) 0.6754(5) 0.0181(18) Uani 1 1 d .
C30 C 0.6421(9) 0.6373(3) 0.7018(5) 0.0199(19) Uani 1 1 d .
C31 C 0.7369(8) 0.6217(3) 0.7568(6) 0.0195(18) Uani 1 1 d .
C32 C 0.7340(9) 0.5810(3) 0.7794(5) 0.0199(19) Uani 1 1 d .
C33 C 0.6411(10) 0.5559(3) 0.7492(6) 0.027(2) Uani 1 1 d .
H33 H 0.6398 0.5281 0.7658 0.032 Uiso 1 1 calc R
C34 C 0.5499(10) 0.5712(3) 0.6946(7) 0.029(2) Uani 1 1 d .
C35 C 0.5474(9) 0.6115(3) 0.6703(6) 0.023(2) Uani 1 1 d .
H35 H 0.4828 0.6216 0.6331 0.027 Uiso 1 1 calc R
C36 C 0.8489(8) 0.8472(3) 0.7861(5) 0.0171(17) Uani 1 1 d .
C37 C 0.9003(9) 0.8809(3) 0.8401(5) 0.0204(19) Uani 1 1 d .
C38 C 1.0091(9) 0.8743(3) 0.8917(6) 0.0206(19) Uani 1 1 d .
C39 C 1.0551(9) 0.9061(3) 0.9419(6) 0.024(2) Uani 1 1 d .
C40 C 1.0008(10) 0.9428(3) 0.9417(6) 0.028(2) Uani 1 1 d .
H40 H 1.0348 0.9640 0.9761 0.034 Uiso 1 1 calc R
C41 C 0.8924(10) 0.9492(3) 0.8897(7) 0.029(2) Uani 1 1 d .
C42 C 0.8428(9) 0.9185(3) 0.8407(6) 0.024(2) Uani 1 1 d .
H42A H 0.7688 0.9229 0.8070 0.028 Uiso 1 1 calc R

loop_
_atom_site_aniso_label
_atom_site_aniso_U_11
_atom_site_aniso_U_22
_atom_site_aniso_U_33
_atom_site_aniso_U_23
_atom_site_aniso_U_13
_atom_site_aniso_U_12
Tb1 0.00809(18) 0.01090(18) 0.00976(19) -0.00031(13) -0.00184(14) 0.00007(13)
Tb2 0.00948(19) 0.01114(18) 0.00942(19) -0.00089(13) -0.00039(14) -0.00019(13)
Cl1 0.0259(13) 0.0268(12) 0.0410(15) 0.0041(10) -0.0047(11) 0.0103(10)
Cl2 0.0345(14) 0.0194(11) 0.0268(12) -0.0058(9) 0.0009(10) -0.0059(9)
Cl3 0.0347(15) 0.0376(15) 0.0371(15) 0.0094(12) -0.0016(12) 0.0106(11)
Cl4 0.056(2) 0.0283(14) 0.058(2) 0.0034(13) -0.0114(16) -0.0148(13)
Cl5 0.0264(13) 0.0318(13) 0.0269(13) -0.0056(10) -0.0088(10) -0.0059(10)
Cl6 0.0328(13) 0.0157(10) 0.0341(13) -0.0027(9) -0.0068(11) 0.0052(9)
Cl9 0.0449(18) 0.0315(14) 0.0523(19) 0.0011(13) -0.0130(14) -0.0127(12)
Cl10 0.0331(14) 0.0312(13) 0.0256(12) 0.0063(10) -0.0005(11) 0.0105(10)
Cl11 0.0295(14) 0.0394(15) 0.0315(14) -0.0107(11) -0.0077(11) -0.0016(11)
Cl12 0.0446(17) 0.0286(14) 0.064(2) -0.0193(13) 0.0000(15) 0.0110(12)
O1 0.015(3) 0.018(3) 0.017(3) -0.001(2) 0.001(3) 0.002(2)
O2 0.018(3) 0.016(3) 0.012(3) -0.002(2) -0.005(2) 0.001(2)
O3 0.017(3) 0.023(3) 0.021(3) 0.000(3) -0.008(3) -0.002(3)
O4 0.021(4) 0.032(4) 0.022(4) -0.005(3) -0.007(3) 0.002(3)
O5 0.032(4) 0.017(3) 0.013(3) -0.004(2) -0.003(3) -0.003(3)
O6 0.036(4) 0.027(4) 0.031(4) 0.006(3) 0.001(3) 0.004(3)
O7 0.013(3) 0.019(3) 0.020(3) -0.002(2) -0.001(3) -0.002(2)
O8 0.023(4) 0.025(3) 0.021(3) -0.007(3) -0.006(3) 0.007(3)
O9 0.014(3) 0.024(3) 0.019(3) -0.003(3) -0.005(3) -0.002(2)
O10 0.017(3) 0.018(3) 0.029(4) 0.001(3) 0.003(3) 0.003(2)
O11 0.020(3) 0.022(3) 0.026(4) -0.006(3) 0.000(3) 0.000(3)
O12 0.016(3) 0.028(4) 0.025(4) -0.002(3) -0.002(3) -0.002(3)
O13 0.031(4) 0.031(4) 0.022(4) 0.007(3) -0.004(3) 0.004(3)
O14 0.027(4) 0.022(3) 0.026(4) 0.001(3) 0.008(3) 0.001(3)
O15 0.031(4) 0.028(4) 0.022(4) 0.002(3) -0.002(3) -0.001(3)
O16 0.017(3) 0.032(4) 0.018(3) -0.004(3) 0.001(3) -0.004(3)
O17 0.032(4) 0.020(3) 0.018(3) -0.003(3) -0.005(3) -0.001(3)
O18 0.031(4) 0.025(4) 0.023(4) -0.005(3) -0.007(3) 0.003(3)
O1w 0.027(4) 0.024(4) 0.028(4) -0.007(3) 0.002(3) -0.001(3)
O2w 0.016(3) 0.025(3) 0.024(4) 0.003(3) -0.007(3) -0.007(3)
O3w 0.017(3) 0.030(4) 0.015(3) -0.005(3) -0.003(3) 0.001(3)
O4w 0.017(3) 0.023(3) 0.024(3) -0.001(3) 0.001(3) 0.005(3)
O5w 0.023(3) 0.017(3) 0.021(3) -0.004(3) 0.002(3) 0.000(3)
O6w 0.016(3) 0.019(3) 0.027(4) -0.006(3) 0.001(3) 0.001(2)
O7w 0.019(3) 0.026(3) 0.027(4) -0.004(3) 0.013(3) -0.005(3)
O8w 0.031(4) 0.018(3) 0.027(4) 0.006(3) 0.012(3) 0.005(3)
O9w 0.014(3) 0.020(3) 0.027(4) -0.007(3) 0.000(3) 0.001(2)
O10w 0.017(3) 0.030(4) 0.016(3) -0.003(3) -0.003(3) 0.007(3)
O11w 0.034(4) 0.018(3) 0.013(3) -0.002(2) 0.006(3) 0.003(3)
O12w 0.032(5) 0.116(9) 0.017(4) -0.016(5) 0.004(4) -0.030(5)
O13w 0.029(5) 0.081(7) 0.049(6) -0.021(5) -0.003(4) -0.002(4)
O14w 0.030(4) 0.043(5) 0.027(4) 0.004(3) 0.001(3) -0.002(3)
O15w 0.022(4) 0.030(4) 0.020(3) 0.006(3) -0.003(3) -0.004(3)
C1 0.012(4) 0.019(4) 0.008(4) 0.003(3) -0.001(3) -0.002(3)
C2 0.014(4) 0.021(4) 0.011(4) 0.001(3) 0.001(3) -0.005(3)
C3 0.012(4) 0.021(4) 0.008(4) 0.003(3) 0.002(3) 0.002(3)
C4 0.020(5) 0.018(4) 0.023(5) 0.007(4) -0.004(4) 0.000(3)
C5 0.027(5) 0.021(4) 0.013(4) 0.002(3) 0.004(4) 0.004(4)
C6 0.020(5) 0.020(4) 0.020(5) 0.002(3) 0.008(4) -0.003(3)
C7 0.015(4) 0.018(4) 0.018(4) 0.000(3) 0.002(3) -0.003(3)
C8 0.016(4) 0.014(4) 0.016(4) -0.003(3) 0.005(3) 0.000(3)
C9 0.033(5) 0.016(4) 0.023(5) -0.003(4) 0.012(4) 0.003(4)
C10 0.029(5) 0.026(5) 0.026(5) 0.000(4) 0.012(4) -0.001(4)
C11 0.031(6) 0.036(6) 0.024(5) 0.002(4) 0.009(4) 0.004(4)
C12 0.033(6) 0.030(5) 0.023(5) -0.005(4) 0.004(4) 0.011(4)
C13 0.038(6) 0.022(5) 0.039(6) -0.003(4) -0.001(5) -0.005(4)
C14 0.028(5) 0.029(5) 0.022(5) 0.008(4) 0.005(4) 0.002(4)
C15 0.018(4) 0.023(4) 0.012(4) 0.001(3) 0.001(4) 0.003(3)
C16 0.012(4) 0.021(4) 0.011(4) -0.002(3) -0.001(3) -0.005(3)
C17 0.014(4) 0.019(4) 0.018(4) 0.003(3) 0.001(3) -0.001(3)
C18 0.020(5) 0.024(5) 0.012(4) 0.002(3) -0.002(4) -0.004(4)
C19 0.023(5) 0.022(5) 0.020(5) -0.001(4) 0.004(4) -0.007(4)
C20 0.027(5) 0.011(4) 0.020(5) 0.000(3) 0.001(4) 0.000(3)
C21 0.017(4) 0.011(4) 0.016(4) 0.001(3) -0.001(3) 0.000(3)
Cl7 0.0251(12) 0.0271(12) 0.0275(12) 0.0047(9) 0.0010(10) 0.0093(9)
Cl8 0.0302(13) 0.0248(12) 0.0277(12) -0.0077(9) -0.0004(10) -0.0051(9)
C22 0.016(4) 0.018(4) 0.015(4) 0.001(3) 0.005(3) -0.003(3)
C23 0.018(4) 0.015(4) 0.013(4) 0.002(3) 0.004(3) -0.002(3)
C24 0.021(5) 0.019(4) 0.017(4) 0.003(3) 0.003(4) 0.002(3)
C25 0.024(5) 0.019(4) 0.018(4) 0.006(3) 0.003(4) 0.005(4)
C26 0.024(5) 0.018(4) 0.025(5) 0.006(4) 0.006(4) 0.002(4)
C27 0.031(5) 0.020(5) 0.015(4) -0.002(3) -0.002(4) -0.005(4)
C28 0.023(5) 0.020(4) 0.015(4) 0.003(3) 0.001(4) 0.001(4)
C29 0.025(5) 0.018(4) 0.012(4) -0.002(3) 0.004(4) -0.001(3)
C30 0.027(5) 0.019(4) 0.014(4) 0.002(3) 0.006(4) 0.004(4)
C31 0.019(5) 0.021(4) 0.019(4) -0.002(3) 0.003(4) 0.003(3)
C32 0.025(5) 0.020(4) 0.015(4) -0.003(3) 0.004(4) 0.005(4)
C33 0.033(6) 0.024(5) 0.024(5) -0.002(4) 0.008(4) -0.001(4)
C34 0.029(6) 0.022(5) 0.036(6) -0.004(4) 0.002(5) -0.008(4)
C35 0.024(5) 0.029(5) 0.015(4) -0.002(4) 0.002(4) -0.001(4)
C36 0.016(4) 0.021(4) 0.015(4) 0.003(3) 0.005(4) -0.005(3)
C37 0.023(5) 0.028(5) 0.011(4) -0.004(3) 0.003(4) -0.005(4)
C38 0.024(5) 0.022(5) 0.016(4) -0.002(3) 0.001(4) -0.006(4)
C39 0.024(5) 0.026(5) 0.022(5) -0.008(4) 0.002(4) -0.006(4)
C40 0.030(6) 0.031(5) 0.025(5) -0.012(4) 0.008(4) -0.005(4)
C41 0.029(6) 0.025(5) 0.033(6) -0.009(4) 0.008(5) 0.003(4)
C42 0.016(5) 0.024(5) 0.030(5) -0.008(4) 0.000(4) -0.003(4)

loop_
_atom_type_symbol
_atom_type_description
_atom_type_scat_dispersion_real
_atom_type_scat_dispersion_imag
_atom_type_scat_source
C C 0.0033 0.0016 'International Tables Vol C Tables 4.2.6.8 and 6.1.1.4'
H H 0.0000 0.0000 'International Tables Vol C Tables 4.2.6.8 and 6.1.1.4'
O O 0.0106 0.0060 'International Tables Vol C Tables 4.2.6.8 and 6.1.1.4'
Cl Cl 0.1484 0.1585 'International Tables Vol C Tables 4.2.6.8 and 6.1.1.4'
Tb Tb -0.1723 4.1537 'International Tables Vol C Tables 4.2.6.8 and 6.1.1.4'

loop_
_geom_angle_atom_site_label_1
_geom_angle_atom_site_label_2
_geom_angle_atom_site_label_3
_geom_angle
O1 Tb1 O7 123.0(2)
O1 Tb1 O4w 146.4(2)
O7 Tb1 O4w 75.5(2)
O1 Tb1 O2w 75.7(2)
O7 Tb1 O2w 70.2(2)
O4w Tb1 O2w 87.3(2)
O1 Tb1 O5 93.0(2)
O7 Tb1 O5 137.6(2)
O4w Tb1 O5 86.2(2)
O2w Tb1 O5 147.7(2)
O1 Tb1 O3w 70.9(2)
O7 Tb1 O3w 73.8(2)
O4w Tb1 O3w 142.1(2)
O2w Tb1 O3w 102.6(2)
O5 Tb1 O3w 101.9(2)
O1 Tb1 O1w 73.5(2)
O7 Tb1 O1w 134.6(2)
O4w Tb1 O1w 74.2(2)
O2w Tb1 O1w 75.3(2)
O5 Tb1 O1w 72.6(2)
O3w Tb1 O1w 143.7(2)
O1 Tb1 O5w 132.6(2)
O7 Tb1 O5w 71.7(2)
O4w Tb1 O5w 77.5(2)
O2w Tb1 O5w 141.4(2)
O5 Tb1 O5w 67.1(2)
O3w Tb1 O5w 72.0(2)
O1w Tb1 O5w 131.6(2)
O4 Tb2 O2 106.6(2)
O4 Tb2 O7w 94.3(3)
O2 Tb2 O7w 140.4(2)
O4 Tb2 O11w 73.1(2)
O2 Tb2 O11w 80.4(2)
O7w Tb2 O11w 73.9(2)
O4 Tb2 O8w 72.6(3)
O2 Tb2 O8w 75.2(2)
O7w Tb2 O8w 144.1(2)
O11w Tb2 O8w 129.5(3)
O4 Tb2 O10w 141.4(2)
O2 Tb2 O10w 86.7(2)
O7w Tb2 O10w 97.6(2)
O11w Tb2 O10w 145.5(2)
O8w Tb2 O10w 76.4(2)
O4 Tb2 O6w 147.0(2)
O2 Tb2 O6w 69.4(2)
O7w Tb2 O6w 74.8(2)
O11w Tb2 O6w 73.9(2)
O8w Tb2 O6w 132.9(2)
O10w Tb2 O6w 71.6(2)
O4 Tb2 O9w 76.9(2)
O2 Tb2 O9w 146.3(2)
O7w Tb2 O9w 70.4(2)
O11w Tb2 O9w 130.8(2)
O8w Tb2 O9w 74.1(2)
O10w Tb2 O9w 72.9(2)
O6w Tb2 O9w 125.3(2)
C1 O1 Tb1 169.2(6)
C1 O2 Tb2 127.9(5)
C3 O3 H3 109.5
C8 O4 Tb2 156.7(6)
C8 O5 Tb1 143.6(6)
C10 O6 H6 109.5
C15 O7 Tb1 140.6(6)
C17 O9 H9 109.5
C24 O12 H12O 109.5
C31 O15 H15 109.5
C38 O18 H18 109.5
Tb1 O1w H11 117.1
Tb1 O1w H12 99.2
H11 O1w H12 117.1
Tb1 O2w H21 121.6
Tb1 O2w H22 123.1
H21 O2w H22 107.7
Tb1 O3w H31 112.2
Tb1 O3w H32 136.7
H31 O3w H32 107.7
Tb1 O4w H41 113.8
Tb1 O4w H42 113.8
H41 O4w H42 111.1
Tb1 O5w H51 101.4
Tb1 O5w H52 101.5
H51 O5w H52 104.6
Tb2 O6w H61 132.8
Tb2 O6w H62 105.0
H61 O6w H62 107.7
Tb2 O7w H71 153.7
Tb2 O7w H72 98.5
H71 O7w H72 107.7
Tb2 O8w H81 140.7
Tb2 O8w H82 107.8
H81 O8w H82 107.7
Tb2 O9w H91 109.9
Tb2 O9w H92 109.3
H91 O9w H92 110.1
Tb2 O10w H101 133.4
Tb2 O10w H102 111.9
H101 O10w H102 107.7
Tb2 O11w H111 129.6
Tb2 O11w H112 118.4
H111 O11w H112 107.7
H121 O12w H122 107.7
H131 O13w H132 107.7
H141 O14w H142 107.7
H151 O15w H152 107.7
O1 C1 O2 122.9(8)
O1 C1 C2 120.1(8)
O2 C1 C2 117.0(7)
C7 C2 C3 119.4(8)
C7 C2 C1 119.8(8)
C3 C2 C1 120.8(8)
O3 C3 C4 118.7(8)
O3 C3 C2 122.4(8)
C4 C3 C2 118.8(8)
C5 C4 C3 121.0(9)
C5 C4 Cl1 120.4(7)
C3 C4 Cl1 118.6(7)
C4 C5 C6 119.3(9)
C4 C5 H5 120.4
C6 C5 H5 120.4
C7 C6 C5 121.8(9)
C7 C6 Cl2 118.9(7)
C5 C6 Cl2 119.4(7)
C6 C7 C2 119.7(9)
C6 C7 H7 120.1
C2 C7 H7 120.1
O4 C8 O5 123.0(8)
O4 C8 C9 117.5(8)
O5 C8 C9 119.5(8)
C10 C9 C14 119.2(9)
C10 C9 C8 123.0(9)
C14 C9 C8 117.8(9)
O6 C10 C9 120.9(9)
O6 C10 C11 120.7(10)
C9 C10 C11 118.4(10)
C12 C11 C10 121.7(10)
C12 C11 Cl3 120.0(9)
C10 C11 Cl3 118.3(9)
C11 C12 C13 119.9(10)
C11 C12 H12A 120.0
C13 C12 H12A 120.0
C14 C13 C12 122.1(11)
C14 C13 Cl4 119.0(9)
C12 C13 Cl4 118.8(8)
C13 C14 C9 118.6(10)
C13 C14 H14 120.7
C9 C14 H14 120.7
O7 C15 O8 123.7(8)
O7 C15 C16 118.0(8)
O8 C15 C16 118.3(8)
C21 C16 C17 120.1(8)
C21 C16 C15 119.5(8)
C17 C16 C15 120.4(8)
O9 C17 C18 119.7(8)
O9 C17 C16 122.0(8)
C18 C17 C16 118.3(8)
C19 C18 C17 121.8(9)
C19 C18 Cl5 119.6(7)
C17 C18 Cl5 118.6(7)
C18 C19 C20 118.9(9)
C18 C19 H19 120.6
C20 C19 H19 120.6
C21 C20 C19 120.6(9)
C21 C20 Cl6 119.8(7)
C19 C20 Cl6 119.5(7)
C20 C21 C16 120.2(9)
C20 C21 H21A 119.9
C16 C21 H21A 119.9
O10 C22 O11 123.1(8)
O10 C22 C23 119.7(8)
O11 C22 C23 117.3(8)
C28 C23 C24 120.6(8)
C28 C23 C22 120.1(8)
C24 C23 C22 119.4(8)
O12 C24 C25 119.3(8)
O12 C24 C23 122.3(8)
C25 C24 C23 118.3(9)
C26 C25 C24 121.6(9)
C26 C25 Cl7 118.9(7)
C24 C25 Cl7 119.5(8)
C25 C26 C27 118.3(9)
C25 C26 H26 120.8
C27 C26 H26 120.8
C28 C27 C26 122.0(9)
C28 C27 Cl8 119.4(8)
C26 C27 Cl8 118.6(7)
C27 C28 C23 119.1(9)
C27 C28 H28 120.5
C23 C28 H28 120.5
O13 C29 O14 123.8(8)
O13 C29 C30 120.0(9)
O14 C29 C30 116.1(8)
C35 C30 C31 119.8(9)
C35 C30 C29 118.5(9)
C31 C30 C29 121.7(9)
O15 C31 C32 120.3(9)
O15 C31 C30 120.8(8)
C32 C31 C30 118.9(9)
C33 C32 C31 121.4(9)
C33 C32 Cl10 119.6(8)
C31 C32 Cl10 119.1(7)
C32 C33 C34 119.1(9)
C32 C33 H33 120.4
C34 C33 H33 120.4
C33 C34 C35 122.1(10)
C33 C34 Cl9 118.5(8)
C35 C34 Cl9 119.3(9)
C34 C35 C30 118.6(9)
C34 C35 H35 120.7
C30 C35 H35 120.7
O16 C36 O17 122.1(8)
O16 C36 C37 120.1(8)
O17 C36 C37 117.8(8)
C42 C37 C38 119.5(9)
C42 C37 C36 121.2(9)
C38 C37 C36 119.4(8)
O18 C38 C39 120.0(9)
O18 C38 C37 121.7(8)
C39 C38 C37 118.3(9)
C40 C39 C38 122.4(10)
C40 C39 Cl11 119.6(8)
C38 C39 Cl11 118.0(8)
C39 C40 C41 119.0(9)
C39 C40 H40 120.5
C41 C40 H40 120.5
C42 C41 C40 120.5(9)
C42 C41 Cl12 121.2(9)
C40 C41 Cl12 118.3(8)
C41 C42 C37 120.3(10)
C41 C42 H42A 119.8
C37 C42 H42A 119.8

loop_
_geom_bond_atom_site_label_1
_geom_bond_atom_site_label_2
_geom_bond_distance
Tb1 O1 2.273(6)
Tb1 O5 2.337(6)
Tb1 O7 2.289(6)
Tb1 O1w 2.409(7)
Tb1 O2w 2.334(6)
Tb1 O3w 2.363(6)
Tb1 O4w 2.296(6)
Tb1 O5w 2.438(6)
Tb2 O2 2.309(6)
Tb2 O4 2.244(7)
Tb2 O6w 2.362(6)
Tb2 O7w 2.334(6)
Tb2 O8w 2.361(7)
Tb2 O9w 2.407(6)
Tb2 O10w 2.362(6)
Tb2 O11w 2.348(6)
Cl1 C4 1.723(10)
Cl2 C6 1.738(10)
Cl3 C11 1.728(12)
Cl4 C13 1.749(11)
Cl5 C18 1.733(10)
Cl6 C20 1.732(10)
Cl9 C34 1.743(11)
Cl10 C32 1.739(10)
Cl11 C39 1.746(11)
Cl12 C41 1.722(10)
O1 C1 1.235(10)
O2 C1 1.286(10)
O3 C3 1.351(11)
O3 H3 0.8400
O4 C8 1.262(11)
O5 C8 1.275(11)
O6 C10 1.329(13)
O6 H6 0.8400
O7 C15 1.260(11)
O8 C15 1.273(11)
O9 C17 1.355(11)
O9 H9 0.8400
O10 C22 1.263(11)
O11 C22 1.277(11)
O12 C24 1.338(11)
O12 H12O 0.8400
O13 C29 1.243(12)
O14 C29 1.294(11)
O15 C31 1.365(12)
O15 H15 0.8400
O16 C36 1.259(11)
O17 C36 1.272(11)
O18 C38 1.348(12)
O18 H18 0.8400
O1w H11 0.8401
O1w H12 0.8400
O2w H21 0.8401
O2w H22 0.8400
O3w H31 0.8400
O3w H32 0.8401
O4w H41 0.8400
O4w H42 0.8399
O5w H51 0.8399
O5w H52 0.8402
O6w H61 0.8401
O6w H62 0.8401
O7w H71 0.8401
O7w H72 0.8403
O8w H81 0.8401
O8w H82 0.8399
O9w H91 0.8400
O9w H92 0.8401
O10w H101 0.8401
O10w H102 0.8401
O11w H111 0.8400
O11w H112 0.8399
O12w H121 0.8400
O12w H122 0.8400
O13w H131 0.8401
O13w H132 0.8400
O14w H141 0.8401
O14w H142 0.8399
O15w H151 0.8401
O15w H152 0.8401
C1 C2 1.508(12)
C2 C7 1.398(12)
C2 C3 1.421(12)
C3 C4 1.391(12)
C4 C5 1.382(13)
C5 C6 1.382(13)
C5 H5 0.9500
C6 C7 1.367(12)
C7 H7 0.9500
C8 C9 1.478(12)
C9 C10 1.391(15)
C9 C14 1.452(15)
C10 C11 1.400(14)
C11 C12 1.346(16)
C12 C13 1.383(16)
C12 H12A 0.9500
C13 C14 1.339(14)
C14 H14 0.9500
C15 C16 1.491(12)
C16 C21 1.389(12)
C16 C17 1.404(12)
C17 C18 1.393(13)
C18 C19 1.373(14)
C19 C20 1.399(14)
C19 H19 0.9500
C20 C21 1.374(12)
C21 H21A 0.9500
Cl7 C25 1.730(10)
Cl8 C27 1.751(10)
C22 C23 1.497(12)
C23 C28 1.399(13)
C23 C24 1.405(13)
C24 C25 1.399(13)
C25 C26 1.382(14)
C26 C27 1.398(14)
C26 H26 0.9500
C27 C28 1.370(13)
C28 H28 0.9500
C29 C30 1.491(12)
C30 C35 1.401(14)
C30 C31 1.406(13)
C31 C32 1.388(13)
C32 C33 1.369(14)
C33 C34 1.374(16)
C33 H33 0.9500
C34 C35 1.380(14)
C35 H35 0.9500
C36 C37 1.492(12)
C37 C42 1.389(14)
C37 C38 1.414(14)
C38 C39 1.395(13)
C39 C40 1.345(15)
C40 C41 1.413(16)
C40 H40 0.9500
C41 C42 1.370(14)
C42 H42A 0.9500

loop_
_geom_hbond_atom_site_label_D
_geom_hbond_atom_site_label_H
_geom_hbond_atom_site_label_A
_geom_hbond_distance_DH
_geom_hbond_distance_HA
_geom_hbond_distance_DA
_geom_hbond_angle_DHA
O3 H3 O2 0.84 1.87 2.556(9) 138.5
O6 H6 O5 0.84 1.90 2.616(10) 142.0
O9 H9 O8 0.84 1.85 2.531(9) 136.6
O12 H12o O11 0.84 1.74 2.493(9) 147.6
O15 H15 O14 0.84 1.79 2.500(10) 141.6
O18 H18 O17 0.84 1.74 2.491(10) 147.4

loop_
_geom_torsion_atom_site_label_1
_geom_torsion_atom_site_label_2
_geom_torsion_atom_site_label_3
_geom_torsion_atom_site_label_4
_geom_torsion
O7 Tb1 O1 C1 -32(3)
O4w Tb1 O1 C1 -148(3)
O2w Tb1 O1 C1 -86(3)
O5 Tb1 O1 C1 124(3)
O3w Tb1 O1 C1 23(3)
O1w Tb1 O1 C1 -165(3)
O5w Tb1 O1 C1 63(3)
O4 Tb2 O2 C1 -23.4(7)
O7w Tb2 O2 C1 95.4(7)
O11w Tb2 O2 C1 45.6(7)
O8w Tb2 O2 C1 -89.7(7)
O10w Tb2 O2 C1 -166.5(7)
O6w Tb2 O2 C1 121.9(7)
O9w Tb2 O2 C1 -114.7(7)
O2 Tb2 O4 C8 73.4(16)
O7w Tb2 O4 C8 -72.6(16)
O11w Tb2 O4 C8 -0.8(16)
O8w Tb2 O4 C8 141.5(16)
O10w Tb2 O4 C8 179.5(15)
O6w Tb2 O4 C8 -4.2(19)
O9w Tb2 O4 C8 -141.3(16)
O1 Tb1 O5 C8 11.9(10)
O7 Tb1 O5 C8 161.8(9)
O4w Tb1 O5 C8 -134.5(10)
O2w Tb1 O5 C8 -55.7(12)
O3w Tb1 O5 C8 83.0(10)
O1w Tb1 O5 C8 -59.9(10)
O5w Tb1 O5 C8 147.4(10)
O1 Tb1 O7 C15 -166.0(9)
O4w Tb1 O7 C15 -16.9(9)
O2w Tb1 O7 C15 -109.2(9)
O5 Tb1 O7 C15 50.6(10)
O3w Tb1 O7 C15 140.5(9)
O1w Tb1 O7 C15 -66.5(10)
O5w Tb1 O7 C15 64.5(9)
Tb1 O1 C1 O2 -145(3)
Tb1 O1 C1 C2 32(4)
Tb2 O2 C1 O1 27.3(11)
Tb2 O2 C1 C2 -150.4(5)
O1 C1 C2 C7 1.8(12)
O2 C1 C2 C7 179.6(8)
O1 C1 C2 C3 -176.5(8)
O2 C1 C2 C3 1.4(11)
C7 C2 C3 O3 -178.9(8)
C1 C2 C3 O3 -0.6(12)
C7 C2 C3 C4 -1.1(12)
C1 C2 C3 C4 177.1(8)
O3 C3 C4 C5 178.6(8)
C2 C3 C4 C5 0.8(13)
O3 C3 C4 Cl1 -0.7(11)
C2 C3 C4 Cl1 -178.5(6)
C3 C4 C5 C6 -0.4(14)
Cl1 C4 C5 C6 178.8(7)
C4 C5 C6 C7 0.5(14)
C4 C5 C6 Cl2 179.9(7)
C5 C6 C7 C2 -0.9(13)
Cl2 C6 C7 C2 179.7(7)
C3 C2 C7 C6 1.2(12)
C1 C2 C7 C6 -177.1(8)
Tb2 O4 C8 O5 -71.5(19)
Tb2 O4 C8 C9 111.6(15)
Tb1 O5 C8 O4 1.8(15)
Tb1 O5 C8 C9 178.6(7)
O4 C8 C9 C10 167.6(9)
O5 C8 C9 C10 -9.3(13)
O4 C8 C9 C14 -14.4(12)
O5 C8 C9 C14 168.6(8)
C14 C9 C10 O6 179.7(9)
C8 C9 C10 O6 -2.3(15)
C14 C9 C10 C11 2.2(14)
C8 C9 C10 C11 -179.8(9)
O6 C10 C11 C12 179.2(10)
C9 C10 C11 C12 -3.2(15)
O6 C10 C11 Cl3 1.1(13)
C9 C10 C11 Cl3 178.6(7)
C10 C11 C12 C13 1.5(16)
Cl3 C11 C12 C13 179.5(8)
C11 C12 C13 C14 1.5(17)
C11 C12 C13 Cl4 179.4(8)
C12 C13 C14 C9 -2.4(17)
Cl4 C13 C14 C9 179.7(8)
C10 C9 C14 C13 0.5(15)
C8 C9 C14 C13 -177.6(9)
Tb1 O7 C15 O8 -7.9(15)
Tb1 O7 C15 C16 173.4(6)
O7 C15 C16 C21 -2.1(12)
O8 C15 C16 C21 179.0(8)
O7 C15 C16 C17 177.8(8)
O8 C15 C16 C17 -1.0(13)
C21 C16 C17 O9 -179.7(8)
C15 C16 C17 O9 0.4(13)
C21 C16 C17 C18 0.5(13)
C15 C16 C17 C18 -179.5(8)
O9 C17 C18 C19 -179.2(8)
C16 C17 C18 C19 0.6(13)
O9 C17 C18 Cl5 -1.3(12)
C16 C17 C18 Cl5 178.6(7)
C17 C18 C19 C20 -2.3(14)
Cl5 C18 C19 C20 179.8(7)
C18 C19 C20 C21 2.8(14)
C18 C19 C20 Cl6 179.6(7)
C19 C20 C21 C16 -1.8(14)
Cl6 C20 C21 C16 -178.6(7)
C17 C16 C21 C20 0.1(13)
C15 C16 C21 C20 -179.9(8)
O10 C22 C23 C28 8.3(12)
O11 C22 C23 C28 -172.3(8)
O10 C22 C23 C24 -172.5(8)
O11 C22 C23 C24 6.9(12)
C28 C23 C24 O12 -180.0(8)
C22 C23 C24 O12 0.8(13)
C28 C23 C24 C25 0.3(13)
C22 C23 C24 C25 -178.9(8)
O12 C24 C25 C26 179.4(8)
C23 C24 C25 C26 -0.8(13)
O12 C24 C25 Cl7 0.4(12)
C23 C24 C25 Cl7 -179.8(7)
C24 C25 C26 C27 1.0(14)
Cl7 C25 C26 C27 180.0(7)
C25 C26 C27 C28 -0.6(14)
C25 C26 C27 Cl8 178.9(7)
C26 C27 C28 C23 0.1(14)
Cl8 C27 C28 C23 -179.4(7)
C24 C23 C28 C27 0.1(13)
C22 C23 C28 C27 179.3(8)
O13 C29 C30 C35 2.7(13)
O14 C29 C30 C35 -178.2(8)
O13 C29 C30 C31 -177.5(9)
O14 C29 C30 C31 1.5(12)
C35 C30 C31 O15 -179.6(8)
C29 C30 C31 O15 0.6(13)
C35 C30 C31 C32 -0.6(13)
C29 C30 C31 C32 179.6(8)
O15 C31 C32 C33 179.1(9)
C30 C31 C32 C33 0.2(14)
O15 C31 C32 Cl10 -0.8(12)
C30 C31 C32 Cl10 -179.8(7)
C31 C32 C33 C34 0.8(15)
Cl10 C32 C33 C34 -179.2(8)
C32 C33 C34 C35 -1.4(16)
C32 C33 C34 Cl9 -179.8(8)
C33 C34 C35 C30 0.9(16)
Cl9 C34 C35 C30 179.3(7)
C31 C30 C35 C34 0.1(14)
C29 C30 C35 C34 179.9(9)
O16 C36 C37 C42 -6.0(13)
O17 C36 C37 C42 173.8(9)
O16 C36 C37 C38 173.7(8)
O17 C36 C37 C38 -6.4(12)
C42 C37 C38 O18 -179.0(9)
C36 C37 C38 O18 1.3(13)
C42 C37 C38 C39 0.1(14)
C36 C37 C38 C39 -179.7(8)
O18 C38 C39 C40 177.9(9)
C37 C38 C39 C40 -1.2(15)
O18 C38 C39 Cl11 -1.7(13)
C37 C38 C39 Cl11 179.2(7)
C38 C39 C40 C41 0.9(16)
Cl11 C39 C40 C41 -179.5(8)
C39 C40 C41 C42 0.6(16)
C39 C40 C41 Cl12 179.9(8)
C40 C41 C42 C37 -1.7(16)
Cl12 C41 C42 C37 179.0(8)
C38 C37 C42 C41 1.3(15)
C36 C37 C42 C41 -178.9(9)
